data_7016649
loop_
_publ_author_name
'Li, Yun-Wu'
'Wang, Li-Fu'
'He, Kun-Huan'
'Chen, Qiang'
'Bu, Xian-He'

_publ_section_title
;
 A sixfold interpenetrated microporous MOF constructed from
 heterometallic tetranuclear cluster exhibiting selective gas
 adsorption.
;
_journal_issue 40
_journal_name_full 'Dalton transactions (Cambridge, England : 2003)'
_journal_page_first 10319
_journal_page_last 10321
_journal_paper_doi 10.1039/c1dt10554j
_journal_volume 40
_journal_year 2011
_chemical_formula_sum 'C135 H111 Cd6 N24 Na2 O30'
_chemical_formula_weight 3269.86
_chemical_name_systematic
;
?
;
_space_group_IT_number 182
_symmetry_cell_setting hexagonal
_symmetry_space_group_name_Hall 'P 6c 2c'
_symmetry_space_group_name_H-M 'P 63 2 2'
_atom_sites_solution_hydrogens geom
_atom_sites_solution_primary direct
_atom_sites_solution_secondary difmap
_audit_creation_method SHELXL-97
_cell_angle_alpha 90.00
_cell_angle_beta 90.00
_cell_angle_gamma 120.00
_cell_formula_units_Z 2
_cell_length_a 18.643(3)
_cell_length_b 18.643(3)
_cell_length_c 24.945(5)
_cell_measurement_temperature 123(2)
_cell_volume 7508(2)
_computing_structure_refinement 'SHELXL-97 (Sheldrick, 1997)'
_computing_structure_solution 'SHELXS-97 (Sheldrick, 1990)'
_diffrn_ambient_temperature 123(2)
_diffrn_measured_fraction_theta_full 0.997
_diffrn_measured_fraction_theta_max 0.997
_diffrn_measurement_device_type 'CCD area detector'
_diffrn_measurement_method \w
_diffrn_radiation_monochromator graphite
_diffrn_radiation_source 'fine-focus sealed tube'
_diffrn_radiation_type MoK\a
_diffrn_radiation_wavelength 0.71073
_diffrn_reflns_av_R_equivalents 0.0677
_diffrn_reflns_av_sigmaI/netI 0.0295
_diffrn_reflns_limit_h_max 23
_diffrn_reflns_limit_h_min -23
_diffrn_reflns_limit_k_max 23
_diffrn_reflns_limit_k_min -23
_diffrn_reflns_limit_l_max 30
_diffrn_reflns_limit_l_min -31
_diffrn_reflns_number 69805
_diffrn_reflns_theta_full 27.11
_diffrn_reflns_theta_max 27.11
_diffrn_reflns_theta_min 2.06
_exptl_absorpt_coefficient_mu 0.916
_exptl_absorpt_correction_T_max 0.8380
_exptl_absorpt_correction_T_min 0.8102
_exptl_absorpt_correction_type 'multi-scan(SADABS; Sheldrick,1996)'
_exptl_crystal_colour colorless
_exptl_crystal_density_diffrn 1.446
_exptl_crystal_density_method 'not measured'
_exptl_crystal_description block
_exptl_crystal_F_000 3278
_exptl_crystal_size_max 0.24
_exptl_crystal_size_mid 0.22
_exptl_crystal_size_min 0.20
_platon_squeeze_details
;

In order to subtract the contribution from the disordered solvent molecules,
the SQUEEZE command was applied, which gave a new HKL file.
The number of located electrons, 152 in four voids per unit cell,
is included in the formula, formula weight, calculated density, and F(000).
These residual electron density were assigned to five dimethylammonium ions.
So SQUEEZE removed five dimethylammonium ions per unit cell.
This value calculated based upon charge balance considerations,
volume/count_electrons analysis, combining with elemental analyses,
and TG analyses. (One dimethylammonium ion would give 26 e).
There are two formula units in one cell, so one formula unit contains 2.5
disordered dimethylammonium ions, which combining with the 1.5 determined
dimethylammonium ions, giving to 4 dimethylammonium ions per formula unit.
Considering charge balance, these 4 dimethylammonium ions were assigned to three
dimethylammonium cations and one dimethylammonium anion.
So the tentative formula
for this compound is presented as in the text.
See refs. (a) O. V. Dolomanov, D. B. Cordes, N. R. Champness, A. J. Blake,
L. R. Hanton, G. B. Jameson, M. Schroder and C. Wilson. Chem. Commun.,
2004, 642; (b) Y. Du, A. L. Thompson and D. O. Hare.Chem. Commun. 2008, 5987;
(c) Y. F. Bi, X. T. Wang, W. P. Liao, X. F. Wang, X. W. Wang, H. J. Zhang,
and S. Gao, J. Am. Chem. Soc. 2009, 131, 11650.

PLAT306_ALERT_2_A Isolated Oxygen Atom (H-atoms Missing ?) .... O1W
PLAT430_ALERT_2_A Short Inter D...A Contact O1W .. O5 .. 2.26 Ang
PLAT430_ALERT_2_A Short Inter D...A Contact O1W .. O3 .. 2.39 Ang
PLAT430_ALERT_2_A Short Inter D...A Contact O1W .. O3 .. 2.39 Ang
PLAT430_ALERT_2_B Short Inter D...A Contact O1W .. O2 .. 2.80 Ang
PLAT430_ALERT_2_B Short Inter D...A Contact O1W .. O2 .. 2.80 Ang
These alerts arise because of missing water molecules in the model resulting
in apparent large structural voids and missing H-bonds
;
_refine_diff_density_max 0.758
_refine_diff_density_min -0.842
_refine_diff_density_rms 0.121
_refine_ls_abs_structure_details 'Flack H D (1983), Acta Cryst. A39, 876-881'
_refine_ls_abs_structure_Flack 0.02(5)
_refine_ls_extinction_coef 0.0027(3)
_refine_ls_extinction_expression Fc^*^=kFc[1+0.001xFc^2^\l^3^/sin(2\q)]^-1/4^
_refine_ls_extinction_method SHELXL
_refine_ls_goodness_of_fit_ref 1.108
_refine_ls_hydrogen_treatment constr
_refine_ls_matrix_type full
_refine_ls_number_parameters 322
_refine_ls_number_reflns 5533
_refine_ls_number_restraints 154
_refine_ls_restrained_S_all 1.131
_refine_ls_R_factor_all 0.0648
_refine_ls_R_factor_gt 0.0593
_refine_ls_shift/su_max 0.001
_refine_ls_shift/su_mean 0.000
_refine_ls_structure_factor_coef Fsqd
_refine_ls_weighting_details 'calc w=1/[\s^2^(Fo^2^)+(0.0872P)^2^+6.3601P] where P=(Fo^2^+2Fc^2^)/3'
_refine_ls_weighting_scheme calc
_refine_ls_wR_factor_gt 0.1537
_refine_ls_wR_factor_ref 0.1581
_reflns_number_gt 5059
_reflns_number_total 5533
_reflns_threshold_expression >2sigma(I)
_cod_data_source_file c1dt10554j.txt
_cod_data_source_block x
_cod_depositor_comments
;
The following automatic conversions were performed:

'_symmetry_cell_setting' value 'Hexagonal' changed to 'hexagonal'
according to /home/saulius/struct/CIF-dictionaries/cif_core.dic
dictionary named 'cif_core.dic' version 2.4.1 from 2010-06-29.

Automatic conversion script
Id: cif_fix_values 1715 2011-07-08 13:25:40Z adriana 
;
_cod_original_sg_symbol_H-M P6322
_cod_database_code 7016649

loop_
_symmetry_equiv_pos_as_xyz
'x, y, z'
'x-y, x, z+1/2'
'-y, x-y, z'
'-x, -y, z+1/2'
'-x+y, -x, z'
'y, -x+y, z+1/2'
'-y, -x, -z+1/2'
'x-y, -y, -z'
'x, x-y, -z+1/2'
'y, x, -z'
'-x+y, y, -z+1/2'
'-x, -x+y, -z'

loop_
_atom_site_label
_atom_site_type_symbol
_atom_site_fract_x
_atom_site_fract_y
_atom_site_fract_z
_atom_site_U_iso_or_equiv
_atom_site_adp_type
_atom_site_occupancy
_atom_site_symmetry_multiplicity
_atom_site_calc_flag
_atom_site_refinement_flags
Cd1 Cd 0.45154(3) 0.19200(3) 0.062258(19) 0.05590(18) Uani 1 1 d U
Na1 Na 0.6667 0.3333 0.01369(10) 0.0272(6) Uani 1 3 d S
O1W O 0.2888(3) 1.0000 0.0000 0.0552(14) Uani 1 2 d S
O1 O 0.5333(3) 0.2507(3) -0.02326(17) 0.0675(13) Uani 1 1 d .
O2 O 0.4006(3) 0.1666(4) -0.02319(18) 0.0872(18) Uani 1 1 d U
O3 O 0.3172(4) 0.0779(4) 0.0809(2) 0.0977(18) Uani 1 1 d U
O4 O 0.3820(5) 0.1589(5) 0.1464(3) 0.114(2) Uani 1 1 d U
N1 N 0.5467(3) 0.1593(3) 0.0891(2) 0.0566(12) Uani 1 1 d .
N2 N 0.6232(3) 0.2089(3) 0.0708(2) 0.0575(13) Uani 1 1 d .
N3 N 0.6748(4) 0.1837(3) 0.0894(2) 0.0575(12) Uani 1 1 d .
C1 C 0.4667(4) 0.2120(4) -0.0475(2) 0.0528(14) Uani 1 1 d .
C2 C 0.4655(4) 0.2186(4) -0.1074(2) 0.0511(14) Uani 1 1 d .
C3 C 0.3971(4) 0.1634(5) -0.1365(3) 0.076(2) Uani 1 1 d .
H3 H 0.3500 0.1209 -0.1186 0.091 Uiso 1 1 calc R
C4 C 0.3972(4) 0.1700(5) -0.1925(2) 0.075(2) Uani 1 1 d .
H4 H 0.3493 0.1319 -0.2120 0.090 Uiso 1 1 calc R
C5 C 0.4641(3) 0.2295(4) -0.2202(2) 0.0494(12) Uani 1 1 d .
C6 C 0.5313(3) 0.2853(4) -0.1897(2) 0.0492(13) Uani 1 1 d .
H6 H 0.5783 0.3286 -0.2072 0.059 Uiso 1 1 calc R
C7 C 0.5313(4) 0.2792(4) -0.1339(2) 0.0507(13) Uani 1 1 d .
H7 H 0.5783 0.3182 -0.1142 0.061 Uiso 1 1 calc R
C8 C 0.3189(6) 0.0988(5) 0.1264(3) 0.074(2) Uani 1 1 d U
C9 C 0.2471(5) 0.0484(4) 0.1641(3) 0.070(2) Uani 1 1 d .
C10 C 0.1670(6) -0.0005(6) 0.1433(3) 0.087(3) Uani 1 1 d .
H10 H 0.1565 0.0003 0.1061 0.104 Uiso 1 1 calc R
C11 C 0.1041(5) -0.0496(6) 0.1779(3) 0.091(3) Uani 1 1 d .
H11 H 0.0495 -0.0823 0.1643 0.109 Uiso 1 1 calc R
C12 C 0.1184(4) -0.0527(4) 0.2325(3) 0.0671(19) Uani 1 1 d .
C13 C 0.1959(5) -0.0010(4) 0.2520(3) 0.073(2) Uani 1 1 d .
H13 H 0.2053 -0.0005 0.2895 0.088 Uiso 1 1 calc R
C14 C 0.2614(5) 0.0510(4) 0.2190(3) 0.074(2) Uani 1 1 d .
H14 H 0.3146 0.0874 0.2335 0.089 Uiso 1 1 calc R
C15 C 0.5460(5) 0.0987(4) 0.1196(3) 0.0657(16) Uani 1 1 d .
C16 C 0.4821(6) 0.0318(5) 0.1466(3) 0.089(2) Uani 1 1 d .
H16 H 0.4271 0.0224 0.1468 0.107 Uiso 1 1 calc R
C17 C 0.5031(9) -0.0202(7) 0.1732(5) 0.120(4) Uani 1 1 d .
H17 H 0.4613 -0.0678 0.1911 0.145 Uiso 1 1 calc R
C18 C 0.5852(8) -0.0038(7) 0.1743(4) 0.114(4) Uani 1 1 d .
H18 H 0.5980 -0.0392 0.1944 0.137 Uiso 1 1 calc R
C19 C 0.6463(7) 0.0604(5) 0.1477(3) 0.090(3) Uani 1 1 d .
H19 H 0.7011 0.0691 0.1478 0.107 Uiso 1 1 calc R
C20 C 0.6272(6) 0.1142(5) 0.1198(3) 0.076(2) Uani 1 1 d .
O5 O 0.4101(10) 0.0000 1.0000 0.169(5) Uani 1 2 d SDU
N4 N 0.5273(9) 0.0000 1.0000 0.121(4) Uani 1 2 d SDU
C21 C 0.4809(12) 0.0363(16) 0.9806(11) 0.160(8) Uani 0.50 1 d PDU
H21A H 0.4992 0.0784 0.9535 0.192 Uiso 0.50 1 d PR
C22 C 0.501(2) -0.0722(13) 1.0338(10) 0.140(7) Uani 0.50 1 d PDU
H22A H 0.4432 -0.0984 1.0424 0.210 Uiso 0.50 1 d PR
H22B H 0.5123 -0.1113 1.0160 0.210 Uiso 0.50 1 d PR
H22C H 0.5331 -0.0535 1.0661 0.210 Uiso 0.50 1 d PR
C23 C 0.6091(12) 0.0514(18) 0.9768(12) 0.154(8) Uani 0.50 1 d PDU
H23A H 0.6110 0.0942 0.9544 0.231 Uiso 0.50 1 d PR
H23B H 0.6463 0.0760 1.0065 0.231 Uiso 0.50 1 d PR
H23C H 0.6254 0.0183 0.9564 0.231 Uiso 0.50 1 d PR
N5 N 0.0000 0.8129(19) 1.0000 0.279(12) Uani 1 2 d SDU
C25 C -0.017(3) 0.778(2) 0.9458(10) 0.260(13) Uani 0.50 1 d PDU
H25A H -0.0004 0.7983 0.9100 0.390 Uiso 0.50 1 d PR
H25B H -0.0131 0.7290 0.9509 0.390 Uiso 0.50 1 d PR
H25C H -0.0736 0.7645 0.9513 0.390 Uiso 0.50 1 d PR
C26 C 0.0851(12) 0.8824(13) 1.0058(17) 0.232(11) Uani 0.50 1 d PDU
H26A H 0.1221 0.9262 1.0292 0.349 Uiso 0.50 1 d PR
H26B H 0.0292 0.8696 1.0126 0.349 Uiso 0.50 1 d PR
H26C H 0.0897 0.8341 1.0122 0.349 Uiso 0.50 1 d PR

loop_
_atom_site_aniso_label
_atom_site_aniso_U_11
_atom_site_aniso_U_22
_atom_site_aniso_U_33
_atom_site_aniso_U_23
_atom_site_aniso_U_13
_atom_site_aniso_U_12
Cd1 0.0476(2) 0.0646(3) 0.0392(2) 0.0080(2) 0.00696(19) 0.01575(19)
Na1 0.0278(8) 0.0278(8) 0.0259(13) 0.000 0.000 0.0139(4)
O1W 0.055(2) 0.074(4) 0.043(3) -0.017(3) -0.0085(14) 0.037(2)
O1 0.070(3) 0.077(3) 0.047(2) -0.002(2) -0.014(2) 0.030(3)
O2 0.064(3) 0.118(4) 0.040(2) 0.012(2) 0.006(2) 0.016(3)
O3 0.086(3) 0.104(4) 0.076(3) 0.016(3) 0.026(3) 0.027(3)
O4 0.104(4) 0.105(4) 0.099(3) 0.002(3) 0.044(3) 0.026(3)
N1 0.057(3) 0.046(3) 0.055(3) 0.010(2) 0.007(2) 0.016(2)
N2 0.061(3) 0.052(3) 0.055(3) 0.005(2) -0.007(2) 0.025(2)
N3 0.065(3) 0.057(3) 0.058(3) 0.007(2) -0.005(3) 0.036(3)
C1 0.058(3) 0.062(4) 0.040(3) -0.003(2) -0.007(2) 0.030(3)
C2 0.051(3) 0.067(4) 0.032(3) -0.003(2) -0.002(2) 0.026(3)
C3 0.047(3) 0.082(5) 0.052(3) 0.002(3) -0.001(3) -0.003(3)
C4 0.055(4) 0.094(5) 0.037(3) -0.003(3) -0.006(3) 0.009(4)
C5 0.042(3) 0.065(3) 0.037(3) -0.005(2) 0.000(2) 0.024(3)
C6 0.041(3) 0.059(3) 0.043(3) -0.001(2) -0.002(2) 0.021(2)
C7 0.046(3) 0.056(3) 0.044(3) -0.005(2) -0.006(2) 0.020(3)
C8 0.084(5) 0.065(4) 0.070(4) 0.010(3) 0.032(4) 0.035(4)
C9 0.073(5) 0.059(4) 0.083(5) 0.027(4) 0.039(4) 0.035(3)
C10 0.087(6) 0.105(6) 0.081(5) 0.052(5) 0.032(4) 0.057(5)
C11 0.056(4) 0.116(7) 0.102(6) 0.060(5) 0.027(4) 0.044(5)
C12 0.066(4) 0.071(4) 0.074(4) 0.035(3) 0.034(3) 0.041(4)
C13 0.082(5) 0.057(4) 0.068(4) 0.009(3) 0.030(4) 0.026(4)
C14 0.076(5) 0.051(4) 0.077(4) 0.003(3) 0.033(4) 0.017(3)
C15 0.074(4) 0.059(4) 0.062(4) 0.018(3) 0.008(4) 0.032(3)
C16 0.096(6) 0.073(5) 0.086(5) 0.029(4) 0.016(5) 0.033(5)
C17 0.141(10) 0.084(7) 0.125(8) 0.055(6) 0.032(8) 0.048(7)
C18 0.139(10) 0.093(7) 0.110(7) 0.046(6) 0.001(7) 0.057(7)
C19 0.106(7) 0.078(5) 0.099(6) 0.032(5) -0.004(5) 0.056(5)
C20 0.090(6) 0.068(5) 0.064(4) 0.017(3) -0.005(4) 0.034(4)
O5 0.179(9) 0.164(9) 0.161(9) 0.014(8) 0.007(4) 0.082(5)
N4 0.129(8) 0.117(8) 0.113(8) -0.020(7) -0.010(3) 0.058(4)
C21 0.161(12) 0.151(12) 0.140(12) -0.024(10) 0.006(10) 0.056(10)
C22 0.155(11) 0.137(11) 0.126(11) -0.022(9) 0.004(9) 0.071(9)
C23 0.157(12) 0.141(12) 0.132(11) -0.019(10) 0.008(10) 0.050(10)
N5 0.210(19) 0.226(17) 0.39(3) -0.022(11) -0.04(2) 0.105(9)
C25 0.22(2) 0.208(18) 0.38(3) -0.041(17) -0.03(2) 0.122(16)
C26 0.21(2) 0.168(16) 0.39(3) -0.030(17) -0.04(2) 0.150(15)

loop_
_atom_type_symbol
_atom_type_description
_atom_type_scat_dispersion_real
_atom_type_scat_dispersion_imag
_atom_type_scat_source
C C 0.0033 0.0016 'International Tables Vol C Tables 4.2.6.8 and 6.1.1.4'
H H 0.0000 0.0000 'International Tables Vol C Tables 4.2.6.8 and 6.1.1.4'
Cd Cd -0.8075 1.2024 'International Tables Vol C Tables 4.2.6.8 and 6.1.1.4'
N N 0.0061 0.0033 'International Tables Vol C Tables 4.2.6.8 and 6.1.1.4'
O O 0.0106 0.0060 'International Tables Vol C Tables 4.2.6.8 and 6.1.1.4'
Na Na 0.0362 0.0249 'International Tables Vol C Tables 4.2.6.8 and 6.1.1.4'

loop_
_geom_angle_atom_site_label_1
_geom_angle_atom_site_label_2
_geom_angle_atom_site_label_3
_geom_angle
_geom_angle_site_symmetry_1
_geom_angle_site_symmetry_3
N1 Cd1 N3 101.8(2) . 5_665
N1 Cd1 O2 121.6(2) . .
N3 Cd1 O2 115.2(2) 5_665 .
N1 Cd1 O4 93.9(2) . .
N3 Cd1 O4 85.3(2) 5_665 .
O2 Cd1 O4 130.7(2) . .
N1 Cd1 O3 108.6(2) . .
N3 Cd1 O3 129.1(2) 5_665 .
O2 Cd1 O3 81.6(2) . .
O4 Cd1 O3 53.4(2) . .
N1 Cd1 O1 88.99(17) . .
N3 Cd1 O1 85.73(17) 5_665 .
O2 Cd1 O1 53.21(17) . .
O4 Cd1 O1 170.9(2) . .
O3 Cd1 O1 133.37(18) . .
N1 Cd1 C8 103.9(2) . .
N3 Cd1 C8 107.8(2) 5_665 .
O2 Cd1 C8 105.4(2) . .
O4 Cd1 C8 27.4(2) . .
O3 Cd1 C8 26.0(2) . .
O1 Cd1 C8 158.5(2) . .
N1 Cd1 C1 106.92(18) . .
N3 Cd1 C1 100.86(18) 5_665 .
O2 Cd1 C1 26.62(18) . .
O4 Cd1 C1 156.3(2) . .
O3 Cd1 C1 107.75(19) . .
O1 Cd1 C1 26.61(16) . .
C8 Cd1 C1 132.0(2) . .
N1 Cd1 Na1 64.72(13) . .
N3 Cd1 Na1 64.57(13) 5_665 .
O2 Cd1 Na1 91.84(13) . .
O4 Cd1 Na1 136.3(2) . .
O3 Cd1 Na1 166.33(17) . .
O1 Cd1 Na1 38.63(11) . .
C8 Cd1 Na1 162.7(2) . .
C1 Cd1 Na1 65.23(13) . .
O1 Na1 O1 105.75(14) 3_655 .
O1 Na1 O1 105.75(14) 3_655 5_665
O1 Na1 O1 105.75(14) . 5_665
O1 Na1 N2 79.87(18) 3_655 .
O1 Na1 N2 82.48(17) . .
O1 Na1 N2 167.88(19) 5_665 .
O1 Na1 N2 82.48(17) 3_655 3_655
O1 Na1 N2 167.88(19) . 3_655
O1 Na1 N2 79.87(18) 5_665 3_655
N2 Na1 N2 90.42(18) . 3_655
O1 Na1 N2 167.88(19) 3_655 5_665
O1 Na1 N2 79.87(18) . 5_665
O1 Na1 N2 82.48(17) 5_665 5_665
N2 Na1 N2 90.42(18) . 5_665
N2 Na1 N2 90.42(18) 3_655 5_665
O1 Na1 Cd1 41.98(11) 3_655 3_655
O1 Na1 Cd1 126.40(13) . 3_655
O1 Na1 Cd1 122.00(13) 5_665 3_655
N2 Na1 Cd1 55.35(13) . 3_655
N2 Na1 Cd1 54.64(13) 3_655 3_655
N2 Na1 Cd1 126.09(15) 5_665 3_655
O1 Na1 Cd1 122.00(13) 3_655 .
O1 Na1 Cd1 41.98(11) . .
O1 Na1 Cd1 126.40(13) 5_665 .
N2 Na1 Cd1 54.64(13) . .
N2 Na1 Cd1 126.09(15) 3_655 .
N2 Na1 Cd1 55.35(13) 5_665 .
Cd1 Na1 Cd1 109.99(4) 3_655 .
O1 Na1 Cd1 126.40(13) 3_655 5_665
O1 Na1 Cd1 122.00(13) . 5_665
O1 Na1 Cd1 41.98(11) 5_665 5_665
N2 Na1 Cd1 126.09(15) . 5_665
N2 Na1 Cd1 55.35(13) 3_655 5_665
N2 Na1 Cd1 54.64(13) 5_665 5_665
Cd1 Na1 Cd1 109.99(4) 3_655 5_665
Cd1 Na1 Cd1 109.99(4) . 5_665
C1 O1 Na1 173.3(4) . .
C1 O1 Cd1 87.0(4) . .
Na1 O1 Cd1 99.38(15) . .
C1 O2 Cd1 98.3(4) . .
C8 O3 Cd1 92.8(6) . .
C8 O4 Cd1 91.6(5) . .
N2 N1 C15 109.3(6) . .
N2 N1 Cd1 115.2(4) . .
C15 N1 Cd1 135.5(5) . .
N1 N2 N3 110.0(5) . .
N1 N2 Na1 125.5(4) . .
N3 N2 Na1 124.5(4) . .
N2 N3 C20 106.4(6) . .
N2 N3 Cd1 115.6(4) . 3_655
C20 N3 Cd1 138.0(5) . 3_655
O1 C1 O2 121.4(6) . .
O1 C1 C2 119.4(6) . .
O2 C1 C2 119.3(5) . .
O1 C1 Cd1 66.4(3) . .
O2 C1 Cd1 55.1(3) . .
C2 C1 Cd1 174.2(4) . .
C7 C2 C3 118.8(5) . .
C7 C2 C1 120.7(5) . .
C3 C2 C1 120.6(6) . .
C2 C3 C4 119.9(6) . .
C2 C3 H3 120.0 . .
C4 C3 H3 120.0 . .
C5 C4 C3 122.1(6) . .
C5 C4 H4 118.9 . .
C3 C4 H4 118.9 . .
C4 C5 C6 116.6(5) . .
C4 C5 C5 121.7(4) . 9_554
C6 C5 C5 121.8(4) . 9_554
C5 C6 C7 121.4(5) . .
C5 C6 H6 119.3 . .
C7 C6 H6 119.3 . .
C2 C7 C6 121.2(5) . .
C2 C7 H7 119.4 . .
C6 C7 H7 119.4 . .
O3 C8 O4 122.0(7) . .
O3 C8 C9 121.0(8) . .
O4 C8 C9 116.8(7) . .
O3 C8 Cd1 61.1(4) . .
O4 C8 Cd1 61.0(4) . .
C9 C8 Cd1 177.7(7) . .
C14 C9 C10 120.7(6) . .
C14 C9 C8 119.6(8) . .
C10 C9 C8 119.7(7) . .
C11 C10 C9 118.5(8) . .
C11 C10 H10 120.8 . .
C9 C10 H10 120.8 . .
C10 C11 C12 121.7(8) . .
C10 C11 H11 119.2 . .
C12 C11 H11 119.2 . .
C13 C12 C11 118.4(6) . .
C13 C12 C12 120.9(8) . 7
C11 C12 C12 120.3(9) . 7
C12 C13 C14 122.3(7) . .
C12 C13 H13 118.8 . .
C14 C13 H13 118.8 . .
C13 C14 C9 118.2(8) . .
C13 C14 H14 120.9 . .
C9 C14 H14 120.9 . .
N1 C15 C20 105.8(6) . .
N1 C15 C16 131.6(8) . .
C20 C15 C16 122.6(8) . .
C17 C16 C15 116.3(10) . .
C17 C16 H16 121.8 . .
C15 C16 H16 121.8 . .
C16 C17 C18 121.1(10) . .
C16 C17 H17 119.4 . .
C18 C17 H17 119.4 . .
C19 C18 C17 122.1(9) . .
C19 C18 H18 119.0 . .
C17 C18 H18 119.0 . .
C18 C19 C20 118.4(10) . .
C18 C19 H19 120.8 . .
C20 C19 H19 120.8 . .
N3 C20 C15 108.4(6) . .
N3 C20 C19 132.2(9) . .
C15 C20 C19 119.4(8) . .
C21 O5 C21 75(2) . 8_557
C21 N4 C21 64.5(19) 8_557 .
C21 N4 C22 129(2) 8_557 8_557
C21 N4 C22 65.1(15) . 8_557
C21 N4 C22 65.1(15) 8_557 .
C21 N4 C22 129(2) . .
C22 N4 C22 165(3) 8_557 .
C21 N4 C23 168(2) 8_557 .
C21 N4 C23 103.8(15) . .
C22 N4 C23 38.7(16) 8_557 .
C22 N4 C23 127(3) . .
C21 N4 C23 103.8(15) 8_557 8_557
C21 N4 C23 168(2) . 8_557
C22 N4 C23 127(3) 8_557 8_557
C22 N4 C23 38.7(16) . 8_557
C23 N4 C23 88(3) . 8_557
O5 C21 N4 110(2) . .
O5 C21 C21 52.3(12) . 8_557
N4 C21 C21 57.7(10) . 8_557
O5 C21 C22 168(2) . 8_557
N4 C21 C22 58.3(9) . 8_557
C21 C21 C22 115.9(12) 8_557 8_557
O5 C21 H21A 124.5 . .
N4 C21 H21A 125.1 . .
C21 C21 H21A 173.9 8_557 .
C22 C21 H21A 67.5 8_557 .
C23 C22 N4 70.9(11) 8_557 .
C23 C22 C21 127.5(13) 8_557 8_557
N4 C22 C21 56.6(9) . 8_557
C23 C22 H22A 173.9 8_557 .
N4 C22 H22A 111.9 . .
C21 C22 H22A 55.7 8_557 .
C23 C22 H22B 64.4 8_557 .
N4 C22 H22B 109.6 . .
C21 C22 H22B 132.3 8_557 .
H22A C22 H22B 109.5 . .
C23 C22 H22C 74.2 8_557 .
N4 C22 H22C 107.0 . .
C21 C22 H22C 118.2 8_557 .
H22A C22 H22C 109.5 . .
H22B C22 H22C 109.5 . .
C22 C23 N4 70.4(12) 8_557 .
C22 C23 C23 116.4(15) 8_557 8_557
N4 C23 C23 46.0(15) . 8_557
C22 C23 H23A 41.3 8_557 .
N4 C23 H23A 111.7 . .
C23 C23 H23A 157.4 8_557 .
C22 C23 H23B 120.0 8_557 .
N4 C23 H23B 106.0 . .
C23 C23 H23B 84.2 8_557 .
H23A C23 H23B 109.5 . .
C22 C23 H23C 128.3 8_557 .
N4 C23 H23C 110.6 . .
C23 C23 H23C 81.2 8_557 .
H23A C23 H23C 109.5 . .
H23B C23 H23C 109.5 . .
C25 N5 C25 141(5) . 12_557
C25 N5 C26 81.1(16) . 12_557
C25 N5 C26 112.6(10) 12_557 12_557
C25 N5 C26 112.6(10) . .
C25 N5 C26 81.1(16) 12_557 .
C26 N5 C26 140(4) 12_557 .
C25 N5 H26B 131.7 . .
C25 N5 H26B 83.1 12_557 .
C26 N5 H26B 102.1 12_557 .
C26 N5 H26B 40.1 . .
N5 C25 C26 49.5(8) . 12_557
N5 C25 H25A 136.5 . .
C26 C25 H25A 129.0 12_557 .
N5 C25 H25B 101.4 . .
C26 C25 H25B 118.2 12_557 .
H25A C25 H25B 109.5 . .
N5 C25 H25C 87.3 . .
C26 C25 H25C 38.5 12_557 .
H25A C25 H25C 109.5 . .
H25B C25 H25C 109.5 . .
N5 C26 C25 49.4(9) . 12_557
N5 C26 H26A 144.1 . .
C25 C26 H26A 103.2 12_557 .
N5 C26 H26B 40.5 . .
C25 C26 H26B 60.3 12_557 .
H26A C26 H26B 109.5 . .
N5 C26 H26C 75.7 . .
C25 C26 H26C 55.0 12_557 .
H26A C26 H26C 109.5 . .
H26B C26 H26C 109.5 . .

loop_
_geom_bond_atom_site_label_1
_geom_bond_atom_site_label_2
_geom_bond_distance
_geom_bond_site_symmetry_2
Cd1 N1 2.247(6) .
Cd1 N3 2.262(6) 5_665
Cd1 O2 2.285(5) .
Cd1 O4 2.380(6) .
Cd1 O3 2.385(6) .
Cd1 O1 2.530(5) .
Cd1 C8 2.720(7) .
Cd1 C1 2.758(6) .
Cd1 Na1 3.7320(11) .
Na1 O1 2.362(5) 3_655
Na1 O1 2.362(5) .
Na1 O1 2.362(5) 5_665
Na1 N2 2.488(5) .
Na1 N2 2.488(5) 3_655
Na1 N2 2.488(5) 5_665
Na1 Cd1 3.7320(11) 3_655
Na1 Cd1 3.7320(11) 5_665
O1 C1 1.237(7) .
O2 C1 1.249(8) .
O3 C8 1.196(9) .
O4 C8 1.253(11) .
N1 N2 1.333(7) .
N1 C15 1.357(8) .
N2 N3 1.347(7) .
N3 C20 1.375(9) .
N3 Cd1 2.262(6) 3_655
C1 C2 1.502(8) .
C2 C7 1.353(8) .
C2 C3 1.377(9) .
C3 C4 1.404(9) .
C3 H3 0.9500 .
C4 C5 1.370(9) .
C4 H4 0.9500 .
C5 C6 1.388(8) .
C5 C5 1.492(11) 9_554
C6 C7 1.397(7) .
C6 H6 0.9500 .
C7 H7 0.9500 .
C8 C9 1.516(9) .
C9 C14 1.392(11) .
C9 C10 1.404(13) .
C10 C11 1.372(10) .
C10 H10 0.9500 .
C11 C12 1.396(11) .
C11 H11 0.9500 .
C12 C13 1.363(10) .
C12 C12 1.503(11) 7
C13 C14 1.388(9) .
C13 H13 0.9500 .
C14 H14 0.9500 .
C15 C20 1.392(13) .
C15 C16 1.394(10) .
C16 C17 1.383(13) .
C16 H16 0.9500 .
C17 C18 1.403(17) .
C17 H17 0.9500 .
C18 C19 1.344(13) .
C18 H18 0.9500 .
C19 C20 1.405(10) .
C19 H19 0.9500 .
O5 C21 1.241(10) .
O5 C21 1.241(10) 8_557
N4 C21 1.423(10) 8_557
N4 C21 1.423(10) .
N4 C22 1.451(10) 8_557
N4 C22 1.451(10) .
N4 C23 1.455(10) .
N4 C23 1.455(10) 8_557
C21 C21 1.52(4) 8_557
C21 C22 1.55(3) 8_557
C21 H21A 0.9601 .
C22 C23 0.96(4) 8_557
C22 C21 1.55(3) 8_557
C22 H22A 0.9601 .
C22 H22B 0.9598 .
C22 H22C 0.9599 .
C23 C22 0.96(4) 8_557
C23 C23 2.02(5) 8_557
C23 H23A 0.9600 .
C23 H23B 0.9600 .
C23 H23C 0.9601 .
N5 C25 1.466(10) .
N5 C25 1.466(10) 12_557
N5 C26 1.470(10) 12_557
N5 C26 1.470(10) .
N5 H26B 0.9680 .
C25 C26 1.91(3) 12_557
C25 H25A 0.9599 .
C25 H25B 0.9601 .
C25 H25C 0.9600 .
C26 C25 1.91(3) 12_557
C26 H26A 0.9600 .
C26 H26B 0.9599 .
C26 H26C 0.9601 .

loop_
_platon_squeeze_void_nr
_platon_squeeze_void_average_x
_platon_squeeze_void_average_y
_platon_squeeze_void_average_z
_platon_squeeze_void_volume
_platon_squeeze_void_count_electrons
_platon_squeeze_void_content
1 0.000 0.000 0.000 73 10 ' '
2 0.000 0.000 0.500 73 10 ' '
3 0.333 0.667 0.750 266 43 ' '
4 0.667 0.333 0.250 266 42 ' '
